data_2220008
loop_
_publ_author_name
'Parrish, Damon A.'
'Juromski, Katie'
'Marteel-Parrish, Anne'
'Damavarapu, Reddy'
'Zang, Maoxi'
'Paritosh, Dave'

_publ_section_title
;
 Tris(4-acetamidophenoxymethyl)methanol 0.7-hydrate
;
_journal_coeditor_code TK2305
_journal_issue 11
_journal_name_full 'Acta Crystallographica Section E'
_journal_page_first o2201
_journal_paper_doi 10.1107/S1600536808032194
_journal_volume 64
_journal_year 2008
_chemical_formula_iupac 'C28 H31 N3 O7 , 0.7H2 O'
_chemical_formula_moiety 'C28 H31 N3 O7 , 0.7H2 O'
_chemical_formula_sum 'C28 H32.4 N3 O7.7'
_chemical_formula_weight 534.17
_chemical_name_common
;
Tris(4-acetamidophenoxymethyl)methanol 0.7-hydrate
;
_chemical_name_systematic
;
N,N',N''-{[hydroxymethylidynetris(methyleneoxy)]tri-p-phenylene}triacetamide
0.7-hydrate
;
_space_group_IT_number 14
_symmetry_cell_setting monoclinic
_symmetry_space_group_name_Hall '-P 2ybc'
_symmetry_space_group_name_H-M 'P 1 21/c 1'
_atom_sites_solution_hydrogens geom
_atom_sites_solution_primary direct
_atom_sites_solution_secondary difmap
_audit_creation_method 'from SHELXL97 CIF, local template and enCIFer'
_cell_angle_alpha 90
_cell_angle_beta 90.257(2)
_cell_angle_gamma 90
_cell_formula_units_Z 4
_cell_length_a 9.4900(9)
_cell_length_b 29.992(3)
_cell_length_c 9.3879(9)
_cell_measurement_temperature 103(2)
_cell_volume 2672.0(4)
_computing_cell_refinement 'APEX2 (Bruker, 2006)'
_computing_data_collection 'APEX2 (Bruker, 2006)'
_computing_data_reduction
;
SAINT (Bruker, 2002) and XPREP (Bruker, 2005)
;
_computing_molecular_graphics 'SHELXTL (Sheldrick, 2008)'
_computing_publication_material 'SHELXTL (Sheldrick, 2008)'
_computing_structure_refinement 'SHELXTL (Sheldrick, 2008)'
_computing_structure_solution 'SHELXTL (Sheldrick, 2008)'
_diffrn_ambient_temperature 103(2)
_diffrn_measured_fraction_theta_full 0.994
_diffrn_measured_fraction_theta_max 0.994
_diffrn_measurement_device_type 'Bruker SMART APEXII CCD'
_diffrn_measurement_method \w
_diffrn_radiation_monochromator graphite
_diffrn_radiation_source 'fine focus sealed tube'
_diffrn_radiation_type MoK\a
_diffrn_radiation_wavelength 0.71073
_diffrn_reflns_av_R_equivalents 0.070
_diffrn_reflns_av_sigmaI/netI 0.059
_diffrn_reflns_limit_h_max 11
_diffrn_reflns_limit_h_min -11
_diffrn_reflns_limit_k_max 35
_diffrn_reflns_limit_k_min -35
_diffrn_reflns_limit_l_max 9
_diffrn_reflns_limit_l_min -11
_diffrn_reflns_number 21154
_diffrn_reflns_theta_full 24.7
_diffrn_reflns_theta_max 24.7
_diffrn_reflns_theta_min 1.4
_exptl_absorpt_coefficient_mu 0.097
_exptl_absorpt_correction_T_max 1.000
_exptl_absorpt_correction_T_min 0.749
_exptl_absorpt_correction_type multi-scan
_exptl_absorpt_process_details '(SADABS; Bruker, 2004)'
_exptl_crystal_colour colourless
_exptl_crystal_density_diffrn 1.328
_exptl_crystal_density_method 'not measured'
_exptl_crystal_description plate
_exptl_crystal_F_000 1132
_exptl_crystal_size_max 0.19
_exptl_crystal_size_mid 0.16
_exptl_crystal_size_min 0.01
_refine_diff_density_max 0.24
_refine_diff_density_min -0.25
_refine_ls_extinction_method none
_refine_ls_goodness_of_fit_ref 1.10
_refine_ls_hydrogen_treatment mixed
_refine_ls_matrix_type full
_refine_ls_number_parameters 363
_refine_ls_number_reflns 4527
_refine_ls_number_restraints 2
_refine_ls_restrained_S_all 1.10
_refine_ls_R_factor_all 0.094
_refine_ls_R_factor_gt 0.057
_refine_ls_shift/su_max_lt 0.001
_refine_ls_shift/su_mean 0.000
_refine_ls_structure_factor_coef Fsqd
_refine_ls_weighting_details 'calc w = 1/[\s^2^(Fo^2^)+(0.0231P)^2^+4.8705P] where P=(Fo^2^+2Fc^2^)/3'
_refine_ls_weighting_scheme calc
_refine_ls_wR_factor_gt 0.119
_refine_ls_wR_factor_ref 0.131
_reflns_number_gt 3113
_reflns_number_total 4527
_reflns_threshold_expression I>2\s(I)
_cod_data_source_file tk2305.cif
_cod_data_source_block I
_cod_original_sg_symbol_H-M 'P 21/c'
_cod_original_formula_sum 'C28 H32.4 N3 O7.70'
_cod_database_code 2220008
_cod_database_fobs_code 2220008

loop_
_symmetry_equiv_pos_as_xyz
'x, y, z'
'-x, y+1/2, -z+1/2'
'-x, -y, -z'
'x, -y-1/2, z-1/2'

loop_
_atom_site_type_symbol
_atom_site_label
_atom_site_fract_x
_atom_site_fract_y
_atom_site_fract_z
_atom_site_U_iso_or_equiv
_atom_site_adp_type
_atom_site_calc_flag
_atom_site_refinement_flags
_atom_site_occupancy
O O1 0.2725(2) 0.50948(7) 0.3966(2) 0.0218(5) Uani d . 1
H H1 0.2221 0.5325 0.4010 0.026 Uiso calc R 1
C C1 0.3672(3) 0.51325(10) 0.2790(4) 0.0185(7) Uani d . 1
O O1S 0.8382(4) 0.34434(13) 0.7394(4) 0.0400(14) Uani d PD 0.700(7)
H H1SA 0.774(4) 0.3262(15) 0.713(6) 0.048 Uiso d PD 0.700(7)
H H1SB 0.848(6) 0.3678(11) 0.690(5) 0.048 Uiso d PD 0.700(7)
C C2A 0.2906(3) 0.50761(10) 0.1358(4) 0.0204(7) Uani d . 1
H H2AA 0.3598 0.5039 0.0581 0.025 Uiso calc R 1
H H2AB 0.2294 0.4809 0.1383 0.025 Uiso calc R 1
C C2B 0.4378(3) 0.55887(10) 0.2908(4) 0.0199(7) Uani d . 1
H H2BA 0.3652 0.5825 0.2948 0.024 Uiso calc R 1
H H2BB 0.4948 0.5604 0.3792 0.024 Uiso calc R 1
C C2C 0.4724(3) 0.47572(10) 0.2976(4) 0.0191(7) Uani d . 1
H H2CA 0.5415 0.4760 0.2188 0.023 Uiso calc R 1
H H2CB 0.5241 0.4791 0.3888 0.023 Uiso calc R 1
O O3C 0.3941(2) 0.43482(7) 0.2967(2) 0.0213(5) Uani d . 1
O O3B 0.5258(2) 0.56558(7) 0.1702(2) 0.0217(5) Uani d . 1
O O3A 0.2078(2) 0.54665(7) 0.1123(2) 0.0228(5) Uani d . 1
C C4C 0.4656(3) 0.39563(10) 0.3235(3) 0.0191(7) Uani d . 1
C C4B 0.5890(3) 0.60715(10) 0.1605(4) 0.0183(7) Uani d . 1
C C4A 0.1464(3) 0.55113(11) -0.0198(4) 0.0194(7) Uani d . 1
C C5B 0.5688(3) 0.64155(10) 0.2563(4) 0.0208(8) Uani d . 1
H H5BA 0.5047 0.6382 0.3330 0.025 Uiso calc R 1
C C5C 0.6078(3) 0.39279(11) 0.3552(4) 0.0216(8) Uani d . 1
H H5CA 0.6641 0.4189 0.3592 0.026 Uiso calc R 1
C C5A 0.0895(3) 0.59256(11) -0.0490(4) 0.0237(8) Uani d . 1
H H5AA 0.0981 0.6160 0.0186 0.028 Uiso calc R 1
C C6B 0.6432(3) 0.68105(10) 0.2392(4) 0.0202(7) Uani d . 1
H H6BA 0.6286 0.7049 0.3041 0.024 Uiso calc R 1
C C6C 0.6673(4) 0.35123(11) 0.3811(4) 0.0228(8) Uani d . 1
H H6CA 0.7648 0.3491 0.4032 0.027 Uiso calc R 1
C C6A 0.0198(3) 0.59996(11) -0.1769(4) 0.0242(8) Uani d . 1
H H6AA -0.0184 0.6286 -0.1971 0.029 Uiso calc R 1
C C7B 0.7386(3) 0.68620(10) 0.1289(3) 0.0169(7) Uani d . 1
C C7C 0.5864(3) 0.31298(10) 0.3752(3) 0.0193(7) Uani d . 1
C C7A 0.0054(3) 0.56569(11) -0.2758(4) 0.0218(8) Uani d . 1
C C8C 0.3838(4) 0.35737(11) 0.3158(4) 0.0247(8) Uani d . 1
H H8CA 0.2865 0.3595 0.2926 0.030 Uiso calc R 1
C C8B 0.7549(4) 0.65171(11) 0.0316(4) 0.0233(8) Uani d . 1
H H8BA 0.8179 0.6550 -0.0460 0.028 Uiso calc R 1
C C8A 0.0660(4) 0.52477(12) -0.2465(4) 0.0278(8) Uani d . 1
H H8AA 0.0586 0.5014 -0.3145 0.033 Uiso calc R 1
C C9B 0.6799(4) 0.61262(11) 0.0474(4) 0.0230(8) Uani d . 1
H H9BA 0.6908 0.5893 -0.0202 0.028 Uiso calc R 1
C C9C 0.4435(4) 0.31615(11) 0.3418(4) 0.0257(8) Uani d . 1
H H9CA 0.3873 0.2900 0.3368 0.031 Uiso calc R 1
C C9A 0.1373(4) 0.51726(11) -0.1193(4) 0.0269(8) Uani d . 1
H H9AA 0.1796 0.4891 -0.1009 0.032 Uiso calc R 1
N N10C 0.6469(3) 0.26989(9) 0.3956(3) 0.0226(7) Uani d . 1
H H10A 0.6636 0.2533 0.3202 0.027 Uiso calc R 1
N N10B 0.8192(3) 0.72619(8) 0.1210(3) 0.0198(6) Uani d . 1
H H10B 0.8368 0.7399 0.2021 0.024 Uiso calc R 1
N N10A -0.0753(3) 0.57205(10) -0.4032(3) 0.0264(7) Uani d . 1
H H10C -0.1676 0.5699 -0.3983 0.032 Uiso calc R 1
C C11C 0.6794(4) 0.25360(11) 0.5244(4) 0.0266(8) Uani d . 1
C C11B 0.8710(3) 0.74511(11) 0.0031(4) 0.0205(8) Uani d . 1
C C11A -0.0173(4) 0.58104(10) -0.5292(4) 0.0201(8) Uani d . 1
C C12A -0.1164(4) 0.58705(12) -0.6517(4) 0.0314(9) Uani d . 1
H H12A -0.0723 0.5760 -0.7390 0.047 Uiso calc R 1
H H12B -0.1386 0.6188 -0.6628 0.047 Uiso calc R 1
H H12C -0.2033 0.5703 -0.6338 0.047 Uiso calc R 1
C C12B 0.9471(4) 0.78871(11) 0.0263(4) 0.0317(9) Uani d . 1
H H12D 1.0185 0.7926 -0.0478 0.048 Uiso calc R 1
H H12E 0.9928 0.7885 0.1201 0.048 Uiso calc R 1
H H12F 0.8793 0.8133 0.0216 0.048 Uiso calc R 1
C C12C 0.7326(5) 0.20622(12) 0.5285(4) 0.0425(11) Uani d . 1
H H12G 0.8116 0.2041 0.5957 0.064 Uiso calc R 1
H H12H 0.7643 0.1975 0.4333 0.064 Uiso calc R 1
H H12I 0.6566 0.1863 0.5591 0.064 Uiso calc R 1
O O13B 0.8573(3) 0.72890(8) -0.1172(3) 0.0296(6) Uani d . 1
O O13A 0.1115(2) 0.58529(8) -0.5433(3) 0.0280(6) Uani d . 1
O O13C 0.6634(3) 0.27573(8) 0.6346(3) 0.0339(6) Uani d . 1

loop_
_atom_site_aniso_label
_atom_site_aniso_U_11
_atom_site_aniso_U_22
_atom_site_aniso_U_33
_atom_site_aniso_U_12
_atom_site_aniso_U_13
_atom_site_aniso_U_23
O1 0.0250(13) 0.0198(12) 0.0207(13) 0.0008(10) 0.0025(10) 0.0016(10)
C1 0.0193(17) 0.0174(17) 0.0186(19) 0.0005(14) 0.0012(14) 0.0024(14)
O1S 0.059(3) 0.034(3) 0.027(3) -0.013(2) 0.001(2) 0.0084(18)
C2A 0.0218(18) 0.0155(17) 0.024(2) 0.0035(14) -0.0047(15) 0.0014(14)
C2B 0.0248(18) 0.0182(17) 0.0167(19) 0.0016(14) 0.0021(15) 0.0017(14)
C2C 0.0220(17) 0.0153(16) 0.0200(19) -0.0026(14) -0.0029(14) 0.0026(14)
O3C 0.0207(12) 0.0131(11) 0.0301(14) -0.0012(10) -0.0063(10) 0.0029(10)
O3B 0.0276(12) 0.0179(12) 0.0196(14) -0.0022(10) 0.0062(10) -0.0010(10)
O3A 0.0289(13) 0.0188(12) 0.0207(14) 0.0067(10) -0.0066(10) -0.0004(10)
C4C 0.0268(18) 0.0152(17) 0.0153(19) 0.0027(14) -0.0017(14) 0.0004(14)
C4B 0.0222(17) 0.0133(16) 0.0193(19) -0.0002(14) -0.0020(15) 0.0024(14)
C4A 0.0184(17) 0.0223(18) 0.0176(19) 0.0001(14) 0.0001(14) 0.0003(15)
C5B 0.0214(17) 0.0208(17) 0.0200(19) -0.0015(14) 0.0044(15) 0.0006(15)
C5C 0.0229(18) 0.0163(17) 0.026(2) -0.0040(14) -0.0040(15) -0.0008(15)
C5A 0.0282(19) 0.0209(18) 0.022(2) 0.0030(15) -0.0009(16) 0.0004(15)
C6B 0.0237(18) 0.0149(17) 0.022(2) 0.0031(14) -0.0010(15) -0.0042(14)
C6C 0.0235(18) 0.0215(19) 0.023(2) 0.0034(15) -0.0040(15) -0.0019(15)
C6A 0.0239(18) 0.0216(18) 0.027(2) 0.0053(15) 0.0028(16) 0.0072(16)
C7B 0.0203(17) 0.0146(16) 0.0158(18) 0.0003(13) -0.0005(14) 0.0021(14)
C7C 0.0284(19) 0.0171(17) 0.0124(18) 0.0040(15) 0.0003(14) -0.0003(14)
C7A 0.0140(16) 0.031(2) 0.020(2) -0.0007(15) 0.0003(14) 0.0051(16)
C8C 0.0218(18) 0.0222(18) 0.030(2) -0.0009(15) -0.0044(15) 0.0029(16)
C8B 0.0311(19) 0.0214(18) 0.017(2) -0.0016(16) 0.0071(15) 0.0024(15)
C8A 0.035(2) 0.0242(19) 0.025(2) 0.0022(16) -0.0085(17) -0.0027(16)
C9B 0.0315(19) 0.0188(18) 0.019(2) 0.0031(15) 0.0024(16) -0.0026(14)
C9C 0.031(2) 0.0189(18) 0.027(2) -0.0048(15) -0.0006(16) -0.0007(16)
C9A 0.034(2) 0.0193(18) 0.028(2) 0.0061(16) -0.0109(17) -0.0016(16)
N10C 0.0371(17) 0.0143(14) 0.0165(16) 0.0061(13) -0.0005(13) -0.0032(12)
N10B 0.0256(15) 0.0167(14) 0.0170(16) -0.0010(12) 0.0000(12) -0.0006(12)
N10A 0.0159(14) 0.0404(18) 0.0228(18) 0.0002(13) -0.0046(13) 0.0068(14)
C11C 0.033(2) 0.0179(18) 0.029(2) 0.0020(16) 0.0021(17) 0.0042(16)
C11B 0.0226(18) 0.0190(17) 0.020(2) 0.0037(14) 0.0012(15) 0.0016(15)
C11A 0.0230(19) 0.0137(16) 0.023(2) 0.0040(14) -0.0035(15) -0.0019(14)
C12A 0.040(2) 0.0263(19) 0.028(2) 0.0026(17) -0.0091(17) -0.0021(17)
C12B 0.041(2) 0.0231(19) 0.031(2) -0.0065(17) 0.0056(18) 0.0015(17)
C12C 0.070(3) 0.024(2) 0.033(2) 0.015(2) -0.002(2) 0.0031(18)
O13B 0.0481(16) 0.0227(13) 0.0180(14) -0.0045(12) 0.0022(12) 0.0025(11)
O13A 0.0245(14) 0.0340(14) 0.0254(15) -0.0010(11) -0.0015(11) 0.0024(11)
O13C 0.0609(18) 0.0208(13) 0.0200(15) 0.0049(12) 0.0006(13) 0.0017(11)

loop_
_atom_type_symbol
_atom_type_description
_atom_type_scat_dispersion_real
_atom_type_scat_dispersion_imag
_atom_type_scat_source
C C 0.0033 0.0016 'International Tables Vol C Tables 4.2.6.8 and 6.1.1.4'
H H 0.0000 0.0000 'International Tables Vol C Tables 4.2.6.8 and 6.1.1.4'
N N 0.0061 0.0033 'International Tables Vol C Tables 4.2.6.8 and 6.1.1.4'
O O 0.0106 0.0060 'International Tables Vol C Tables 4.2.6.8 and 6.1.1.4'

loop_
_geom_angle_atom_site_label_1
_geom_angle_atom_site_label_2
_geom_angle_atom_site_label_3
_geom_angle
C1 O1 H1 109.5
O1 C1 C2C 105.6(3)
O1 C1 C2B 107.0(3)
C2C C1 C2B 111.6(3)
O1 C1 C2A 111.8(3)
C2C C1 C2A 109.2(3)
C2B C1 C2A 111.6(3)
H1SA O1S H1SB 116(6)
O3A C2A C1 107.7(3)
O3A C2A H2AA 110.2
C1 C2A H2AA 110.2
O3A C2A H2AB 110.2
C1 C2A H2AB 110.2
H2AA C2A H2AB 108.5
O3B C2B C1 109.1(3)
O3B C2B H2BA 109.9
C1 C2B H2BA 109.9
O3B C2B H2BB 109.9
C1 C2B H2BB 109.9
H2BA C2B H2BB 108.3
O3C C2C C1 107.1(2)
O3C C2C H2CA 110.3
C1 C2C H2CA 110.3
O3C C2C H2CB 110.3
C1 C2C H2CB 110.3
H2CA C2C H2CB 108.6
C4C O3C C2C 118.2(2)
C4B O3B C2B 115.8(2)
C4A O3A C2A 116.8(2)
O3C C4C C5C 124.8(3)
O3C C4C C8C 114.8(3)
C5C C4C C8C 120.4(3)
C9B C4B C5B 120.0(3)
C9B C4B O3B 115.4(3)
C5B C4B O3B 124.5(3)
O3A C4A C5A 115.5(3)
O3A C4A C9A 124.3(3)
C5A C4A C9A 120.2(3)
C4B C5B C6B 119.3(3)
C4B C5B H5BA 120.3
C6B C5B H5BA 120.3
C4C C5C C6C 119.2(3)
C4C C5C H5CA 120.4
C6C C5C H5CA 120.4
C4A C5A C6A 120.0(3)
C4A C5A H5AA 120.0
C6A C5A H5AA 120.0
C7B C6B C5B 121.0(3)
C7B C6B H6BA 119.5
C5B C6B H6BA 119.5
C7C C6C C5C 120.9(3)
C7C C6C H6CA 119.6
C5C C6C H6CA 119.6
C5A C6A C7A 120.3(3)
C5A C6A H6AA 119.8
C7A C6A H6AA 119.8
C6B C7B C8B 118.9(3)
C6B C7B N10B 119.0(3)
C8B C7B N10B 122.1(3)
C6C C7C C9C 119.5(3)
C6C C7C N10C 121.6(3)
C9C C7C N10C 118.8(3)
C8A C7A C6A 118.9(3)
C8A C7A N10A 120.4(3)
C6A C7A N10A 120.7(3)
C9C C8C C4C 120.1(3)
C9C C8C H8CA 119.9
C4C C8C H8CA 119.9
C9B C8B C7B 120.2(3)
C9B C8B H8BA 119.9
C7B C8B H8BA 119.9
C7A C8A C9A 121.1(3)
C7A C8A H8AA 119.5
C9A C8A H8AA 119.5
C8B C9B C4B 120.5(3)
C8B C9B H9BA 119.7
C4B C9B H9BA 119.7
C8C C9C C7C 119.9(3)
C8C C9C H9CA 120.0
C7C C9C H9CA 120.0
C4A C9A C8A 119.4(3)
C4A C9A H9AA 120.3
C8A C9A H9AA 120.3
C11C N10C C7C 122.9(3)
C11C N10C H10A 118.6
C7C N10C H10A 118.6
C11B N10B C7B 126.8(3)
C11B N10B H10B 116.6
C7B N10B H10B 116.6
C11A N10A C7A 123.2(3)
C11A N10A H10C 118.4
C7A N10A H10C 118.4
O13C C11C N10C 122.0(3)
O13C C11C C12C 121.7(3)
N10C C11C C12C 116.3(3)
O13B C11B N10B 123.4(3)
O13B C11B C12B 121.4(3)
N10B C11B C12B 115.1(3)
O13A C11A N10A 121.9(3)
O13A C11A C12A 121.6(3)
N10A C11A C12A 116.5(3)
C11A C12A H12A 109.5
C11A C12A H12B 109.5
H12A C12A H12B 109.5
C11A C12A H12C 109.5
H12A C12A H12C 109.5
H12B C12A H12C 109.5
C11B C12B H12D 109.5
C11B C12B H12E 109.5
H12D C12B H12E 109.5
C11B C12B H12F 109.5
H12D C12B H12F 109.5
H12E C12B H12F 109.5
C11C C12C H12G 109.5
C11C C12C H12H 109.5
H12G C12C H12H 109.5
C11C C12C H12I 109.5
H12G C12C H12I 109.5
H12H C12C H12I 109.5

loop_
_geom_bond_atom_site_label_1
_geom_bond_atom_site_label_2
_geom_bond_distance
O1 C1 1.431(4)
O1 H1 0.8400
C1 C2C 1.515(4)
C1 C2B 1.527(4)
C1 C2A 1.534(5)
O1S H1SA 0.85(4)
O1S H1SB 0.85(4)
C2A O3A 1.427(4)
C2A H2AA 0.9900
C2A H2AB 0.9900
C2B O3B 1.425(4)
C2B H2BA 0.9900
C2B H2BB 0.9900
C2C O3C 1.434(4)
C2C H2CA 0.9900
C2C H2CB 0.9900
O3C C4C 1.380(4)
O3B C4B 1.387(4)
O3A C4A 1.374(4)
C4C C5C 1.383(5)
C4C C8C 1.387(5)
C4B C9B 1.381(5)
C4B C5B 1.383(4)
C4A C5A 1.382(4)
C4A C9A 1.383(5)
C5B C6B 1.389(4)
C5B H5BA 0.9500
C5C C6C 1.389(5)
C5C H5CA 0.9500
C5A C6A 1.386(5)
C5A H5AA 0.9500
C6B C7B 1.387(5)
C6B H6BA 0.9500
C6C C7C 1.381(5)
C6C H6CA 0.9500
C6A C7A 1.392(5)
C6A H6AA 0.9500
C7B C8B 1.389(4)
C7B N10B 1.425(4)
C7C C9C 1.394(5)
C7C N10C 1.426(4)
C7A C8A 1.382(5)
C7A N10A 1.430(4)
C8C C9C 1.381(5)
C8C H8CA 0.9500
C8B C9B 1.380(5)
C8B H8BA 0.9500
C8A C9A 1.389(5)
C8A H8AA 0.9500
C9B H9BA 0.9500
C9C H9CA 0.9500
C9A H9AA 0.9500
N10C C11C 1.338(4)
N10C H10A 0.8800
N10B C11B 1.340(4)
N10B H10B 0.8800
N10A C11A 1.334(4)
N10A H10C 0.8800
C11C O13C 1.239(4)
C11C C12C 1.509(5)
C11B O13B 1.236(4)
C11B C12B 1.509(5)
C11A O13A 1.237(4)
C11A C12A 1.493(5)
C12A H12A 0.9800
C12A H12B 0.9800
C12A H12C 0.9800
C12B H12D 0.9800
C12B H12E 0.9800
C12B H12F 0.9800
C12C H12G 0.9800
C12C H12H 0.9800
C12C H12I 0.9800

loop_
_geom_hbond_atom_site_label_D
_geom_hbond_atom_site_label_H
_geom_hbond_atom_site_label_A
_geom_hbond_site_symmetry_A
_geom_hbond_distance_DH
_geom_hbond_distance_HA
_geom_hbond_distance_DA
_geom_hbond_angle_DHA
O1 H1 O13A 1_556 0.84 1.97 2.798(3) 167
O1S H1SB O13A 3_665 0.85(4) 2.00(4) 2.842(4) 168(4)
N10C H10A O13C 4_565 0.88 1.95 2.812(4) 167
N10B H10B O13B 4_576 0.88 1.95 2.824(4) 175
N10A H10C O3C 3_565 0.88 2.36 3.197(3) 159
O1S H1SA O13C . 0.85(4) 1.98(5) 2.817(5) 167(5)

loop_
_geom_torsion_atom_site_label_1
_geom_torsion_atom_site_label_2
_geom_torsion_atom_site_label_3
_geom_torsion_atom_site_label_4
_geom_torsion
O1 C1 C2A O3A 71.9(3)
C2C C1 C2A O3A -171.7(2)
C2B C1 C2A O3A -47.8(3)
O1 C1 C2B O3B -175.9(2)
C2C C1 C2B O3B 69.1(3)
C2A C1 C2B O3B -53.4(3)
O1 C1 C2C O3C 59.4(3)
C2B C1 C2C O3C 175.2(3)
C2A C1 C2C O3C -60.9(3)
C1 C2C O3C C4C -174.9(3)
C1 C2B O3B C4B 175.3(3)
C1 C2A O3A C4A 171.0(3)
C2C O3C C4C C5C 1.8(5)
C2C O3C C4C C8C -177.8(3)
C2B O3B C4B C9B 176.8(3)
C2B O3B C4B C5B -1.7(4)
C2A O3A C4A C5A -168.4(3)
C2A O3A C4A C9A 12.8(5)
C9B C4B C5B C6B -1.5(5)
O3B C4B C5B C6B 176.9(3)
O3C C4C C5C C6C 179.5(3)
C8C C4C C5C C6C -0.9(5)
O3A C4A C5A C6A -177.2(3)
C9A C4A C5A C6A 1.7(5)
C4B C5B C6B C7B -0.9(5)
C4C C5C C6C C7C 0.2(5)
C4A C5A C6A C7A 0.7(5)
C5B C6B C7B C8B 2.5(5)
C5B C6B C7B N10B -176.0(3)
C5C C6C C7C C9C 0.5(5)
C5C C6C C7C N10C 177.3(3)
C5A C6A C7A C8A -2.3(5)
C5A C6A C7A N10A 175.3(3)
O3C C4C C8C C9C -179.5(3)
C5C C4C C8C C9C 0.9(5)
C6B C7B C8B C9B -1.7(5)
N10B C7B C8B C9B 176.7(3)
C6A C7A C8A C9A 1.5(5)
N10A C7A C8A C9A -176.1(3)
C7B C8B C9B C4B -0.7(5)
C5B C4B C9B C8B 2.3(5)
O3B C4B C9B C8B -176.3(3)
C4C C8C C9C C7C -0.3(5)
C6C C7C C9C C8C -0.4(5)
N10C C7C C9C C8C -177.4(3)
O3A C4A C9A C8A 176.4(3)
C5A C4A C9A C8A -2.4(5)
C7A C8A C9A C4A 0.8(5)
C6C C7C N10C C11C 78.5(4)
C9C C7C N10C C11C -104.7(4)
C6B C7B N10B C11B -151.8(3)
C8B C7B N10B C11B 29.9(5)
C8A C7A N10A C11A -82.6(4)
C6A C7A N10A C11A 99.9(4)
C7C N10C C11C O13C -2.6(5)
C7C N10C C11C C12C 175.6(3)
C7B N10B C11B O13B -1.9(5)
C7B N10B C11B C12B 177.3(3)
C7A N10A C11A O13A -1.3(5)
C7A N10A C11A C12A -179.6(3)
